data_4103620
loop_
_publ_author_name
'Anthony F. Cozzolino'
'Pamela S. Whitfield'
'Ignacio Vargas-Baca'

_publ_contact_author_address
;Department of Chemistry
McMaster University
1280 Main St. W.
Hamilton, ON
L8S4M1
;
_publ_contact_author_email vargas@chemistry.mcmaster.ca
_publ_contact_author_fax 1(905)5222509
_publ_contact_author_name 'Professor Ignacio Vargas-Baca'
_publ_contact_author_phone 1(905)5259140x23497
_publ_section_title
;
 Supramolecular Chromotropism of the Crystalline Phases of
 4,5,6,7-Tetrafluorobenzo-2,1,3-telluradiazole
;
_journal_name_full 'Journal of the American Chemical Society'
_journal_page_first 17265
_journal_page_last 17270
_journal_paper_doi 10.1021/ja107252f
_journal_volume 132
_journal_year 2010
_chemical_formula_moiety 'C6 F4 N2 Te'
_chemical_formula_sum 'C6 F4 N2 Te'
_chemical_formula_weight 303.68
_chemical_name_common 4,5,6,7-tetrafluorobenzo-2,1,3-telluradiazole
_chemical_name_systematic 4,5,6,7-tetrafluorobenzo-2,1,3-telluradiazole
_chemical_properties_physical 'air-sensitive, moisture-sensitive'
_space_group_IT_number 2
_symmetry_cell_setting triclinic
_symmetry_Int_Tables_number 2
_symmetry_space_group_name_Hall '-P 1'
_symmetry_space_group_name_H-M 'P -1'
_atom_sites_solution_primary direct
_atom_sites_solution_secondary difmap
_audit_creation_method SHELXL-97
_cell_angle_alpha 85.259(5)
_cell_angle_beta 85.096(5)
_cell_angle_gamma 89.960(5)
_cell_formula_units_Z 8
_cell_length_a 7.972(2)
_cell_length_b 7.973(2)
_cell_length_c 22.773(6)
_cell_measurement_reflns_used 1640
_cell_measurement_temperature 173(2)
_cell_measurement_theta_max 22.994
_cell_measurement_theta_min 3.604
_cell_volume 1437.2(6)
_computing_cell_refinement 'Bruker APEX2'
_computing_data_collection 'Bruker APEX2'
_computing_data_reduction 'Bruker APEX2'
_computing_molecular_graphics 'WINGX (Farrugia, 1999)'
_computing_publication_material 'WINGX (Farrugia, 1999)'
_computing_structure_refinement 'SHELXL-97 (Sheldrick, 1997)'
_computing_structure_solution 'SHELXL-97 (Sheldrick, 1997)'
_diffrn_ambient_pressure 101.3
_diffrn_ambient_temperature 173(2)
_diffrn_measured_fraction_theta_full 0.995
_diffrn_measured_fraction_theta_max 0.995
_diffrn_measurement_device_type 'CCD area detector'
_diffrn_measurement_method 'phi and omega scans'
_diffrn_radiation_monochromator graphite
_diffrn_radiation_probe x-ray
_diffrn_radiation_type MoK\a
_diffrn_radiation_wavelength 0.71073
_diffrn_reflns_av_R_equivalents 0.1443
_diffrn_reflns_av_sigmaI/netI 0.1867
_diffrn_reflns_limit_h_max 4
_diffrn_reflns_limit_h_min -9
_diffrn_reflns_limit_k_max 9
_diffrn_reflns_limit_k_min -9
_diffrn_reflns_limit_l_max 26
_diffrn_reflns_limit_l_min -26
_diffrn_reflns_number 14339
_diffrn_reflns_theta_full 24.71
_diffrn_reflns_theta_max 24.71
_diffrn_reflns_theta_min 1.80
_diffrn_source_type 'fine-focus sealed tube'
_exptl_absorpt_coefficient_mu 4.160
_exptl_absorpt_correction_T_max 0.959
_exptl_absorpt_correction_T_min 0.722
_exptl_absorpt_correction_type multi-scan
_exptl_absorpt_process_details '(Blessing, 1995) & SADABS (Sheldrick, 1996)'
_exptl_crystal_colour red
_exptl_crystal_density_diffrn 2.807
_exptl_crystal_density_method 'not measured'
_exptl_crystal_description prism
_exptl_crystal_F_000 1104
_exptl_crystal_recrystallization_method 'static vacuum sublimation'
_exptl_crystal_size_max 0.08
_exptl_crystal_size_mid 0.05
_exptl_crystal_size_min 0.01
_refine_diff_density_max 1.733
_refine_diff_density_min -1.534
_refine_diff_density_rms 0.301
_refine_ls_extinction_method none
_refine_ls_goodness_of_fit_ref 0.985
_refine_ls_matrix_type full
_refine_ls_number_parameters 470
_refine_ls_number_reflns 4886
_refine_ls_number_restraints 428
_refine_ls_restrained_S_all 0.949
_refine_ls_R_factor_all 0.1512
_refine_ls_R_factor_gt 0.0732
_refine_ls_shift/su_max 0.001
_refine_ls_shift/su_mean 0.000
_refine_ls_structure_factor_coef Fsqd
_refine_ls_weighting_details 'calc w=1/[\s^2^(Fo^2^)+(0.0336P)^2^+0.0000P] where P=(Fo^2^+2Fc^2^)/3'
_refine_ls_weighting_scheme calc
_refine_ls_wR_factor_gt 0.1388
_refine_ls_wR_factor_ref 0.1699
_reflns_number_gt 2755
_reflns_number_total 4886
_reflns_threshold_expression >2sigma(I)
_cod_data_source_file ja107252f_si_002.cif
_cod_data_source_block alpha6
_cod_original_cell_volume 1437.3(7)
_cod_database_code 4103620

loop_
_symmetry_equiv_pos_as_xyz
'x, y, z'
'-x, -y, -z'

loop_
_atom_site_label
_atom_site_type_symbol
_atom_site_fract_x
_atom_site_fract_y
_atom_site_fract_z
_atom_site_U_iso_or_equiv
_atom_site_adp_type
_atom_site_occupancy
_atom_site_symmetry_multiplicity
_atom_site_calc_flag
_atom_site_refinement_flags
C1 C 0.864(3) 0.519(3) 0.5935(10) 0.024(3) Uani 1 1 d U
C2 C 0.926(3) 0.607(3) 0.6384(11) 0.032(3) Uani 1 1 d U
C3 C 1.009(3) 0.534(3) 0.6834(12) 0.032(3) Uani 1 1 d U
C4 C 1.034(3) 0.357(3) 0.6823(12) 0.030(3) Uani 1 1 d U
C5 C 0.974(3) 0.267(3) 0.6427(11) 0.028(3) Uani 1 1 d U
C6 C 0.885(3) 0.343(3) 0.5935(11) 0.026(3) Uani 1 1 d U
C7 C 0.640(2) 0.072(3) 0.4065(11) 0.026(3) Uani 1 1 d U
C8 C 0.581(3) 0.175(3) 0.3602(11) 0.028(3) Uani 1 1 d U
C9 C 0.503(3) 0.116(3) 0.3161(12) 0.029(3) Uani 1 1 d U
C10 C 0.480(3) -0.061(3) 0.3169(11) 0.029(3) Uani 1 1 d U
C11 C 0.539(3) -0.171(3) 0.3601(11) 0.025(3) Uani 1 1 d U
C12 C 0.617(2) -0.114(3) 0.4071(11) 0.022(3) Uani 1 1 d U
C13 C 0.472(2) 0.645(3) -0.0918(10) 0.022(3) Uani 1 1 d U
C14 C 0.393(3) 0.579(3) -0.1390(11) 0.026(3) Uani 1 1 d U
C15 C 0.479(3) 0.502(3) -0.1806(11) 0.029(3) Uani 1 1 d U
C16 C 0.659(3) 0.478(3) -0.1798(12) 0.031(3) Uani 1 1 d U
C17 C 0.743(3) 0.546(3) -0.1384(11) 0.028(3) Uani 1 1 d U
C18 C 0.657(2) 0.617(3) -0.0901(11) 0.024(3) Uani 1 1 d U
C19 C 0.931(2) 0.861(3) 0.0951(11) 0.024(3) Uani 1 1 d U
C20 C 0.822(3) 0.932(3) 0.1432(11) 0.029(3) Uani 1 1 d U
C21 C 0.890(3) 1.007(3) 0.1828(12) 0.029(3) Uani 1 1 d U
C22 C 1.071(3) 1.032(3) 0.1834(11) 0.029(3) Uani 1 1 d U
C23 C 1.176(3) 0.970(3) 0.1416(11) 0.027(3) Uani 1 1 d U
C24 C 1.114(2) 0.885(3) 0.0952(11) 0.023(3) Uani 1 1 d U
N1 N 0.788(2) 0.610(2) 0.5480(8) 0.023(3) Uani 1 1 d U
N2 N 0.8307(19) 0.264(2) 0.5497(8) 0.022(3) Uani 1 1 d U
N3 N 0.7106(19) 0.129(2) 0.4531(9) 0.024(3) Uani 1 1 d U
N4 N 0.6671(19) -0.212(2) 0.4514(8) 0.021(3) Uani 1 1 d U
N5 N 0.397(2) 0.708(2) -0.0463(8) 0.025(3) Uani 1 1 d U
N6 N 0.735(2) 0.677(2) -0.0471(8) 0.025(3) Uani 1 1 d U
N7 N 0.868(2) 0.795(2) 0.0514(8) 0.027(3) Uani 1 1 d U
N8 N 1.2102(19) 0.829(2) 0.0508(9) 0.023(3) Uani 1 1 d U
F2 F 0.9063(18) 0.7798(17) 0.6386(7) 0.047(4) Uani 1 1 d U
F3 F 1.0726(16) 0.6064(16) 0.7261(6) 0.039(3) Uani 1 1 d U
F4 F 1.1175(17) 0.2761(17) 0.7261(7) 0.043(3) Uani 1 1 d U
F5 F 0.9920(15) 0.0945(15) 0.6414(6) 0.034(3) Uani 1 1 d U
F8 F 0.5988(16) 0.3449(16) 0.3617(6) 0.035(3) Uani 1 1 d U
F9 F 0.4387(17) 0.2182(16) 0.2738(7) 0.044(3) Uani 1 1 d U
F10 F 0.3959(18) -0.1140(17) 0.2723(6) 0.043(3) Uani 1 1 d U
F11 F 0.5131(14) -0.3407(15) 0.3595(6) 0.031(3) Uani 1 1 d U
F14 F 0.2233(14) 0.6065(18) -0.1395(6) 0.039(3) Uani 1 1 d U
F15 F 0.4034(16) 0.4424(18) -0.2268(7) 0.046(4) Uani 1 1 d U
F16 F 0.7354(15) 0.4018(18) -0.2255(6) 0.040(3) Uani 1 1 d U
F17 F 0.9104(14) 0.5120(18) -0.1396(7) 0.042(3) Uani 1 1 d U
F20 F 0.6558(14) 0.9063(19) 0.1424(7) 0.043(4) Uani 1 1 d U
F21 F 0.7923(15) 1.0698(18) 0.2293(7) 0.039(3) Uani 1 1 d U
F22 F 1.1256(15) 1.1158(19) 0.2262(7) 0.044(3) Uani 1 1 d U
F23 F 1.3447(14) 0.9921(17) 0.1424(6) 0.037(3) Uani 1 1 d U
Te1 Te 0.73303(17) 0.43335(18) 0.49225(7) 0.0261(4) Uani 1 1 d U
Te2 Te 0.76809(17) -0.07058(19) 0.50960(7) 0.0270(4) Uani 1 1 d U
Te3 Te 0.56422(17) 0.76869(18) 0.01114(7) 0.0257(4) Uani 1 1 d U
Te4 Te 1.06765(17) 0.73478(18) -0.00667(7) 0.0260(4) Uani 1 1 d U

loop_
_atom_site_aniso_label
_atom_site_aniso_U_11
_atom_site_aniso_U_22
_atom_site_aniso_U_33
_atom_site_aniso_U_23
_atom_site_aniso_U_13
_atom_site_aniso_U_12
C1 0.035(6) 0.011(5) 0.024(6) 0.002(4) 0.003(5) 0.005(5)
C2 0.049(7) 0.016(5) 0.031(7) -0.002(5) -0.006(5) 0.009(6)
C3 0.042(7) 0.019(5) 0.036(7) -0.002(5) -0.009(5) 0.005(6)
C4 0.039(7) 0.017(5) 0.034(7) 0.001(5) -0.007(5) 0.004(6)
C5 0.038(7) 0.012(5) 0.032(7) 0.004(5) -0.004(5) 0.003(6)
C6 0.036(6) 0.012(5) 0.029(6) 0.003(4) -0.001(5) 0.007(5)
C7 0.023(6) 0.015(5) 0.039(6) 0.002(4) -0.005(5) 0.000(5)
C8 0.029(7) 0.013(5) 0.041(7) 0.001(5) -0.007(5) 0.000(6)
C9 0.036(7) 0.013(5) 0.038(7) -0.001(5) -0.007(5) 0.005(6)
C10 0.037(7) 0.012(4) 0.038(7) 0.000(5) -0.011(5) 0.000(6)
C11 0.027(7) 0.011(5) 0.039(7) -0.002(5) -0.007(5) 0.006(6)
C12 0.021(6) 0.013(5) 0.033(6) -0.003(4) -0.001(5) 0.008(5)
C13 0.019(4) 0.018(7) 0.029(6) 0.001(5) 0.001(4) -0.004(5)
C14 0.024(5) 0.022(7) 0.030(7) -0.001(5) -0.002(5) -0.001(6)
C15 0.030(5) 0.022(7) 0.037(7) -0.006(6) -0.002(5) -0.002(6)
C16 0.030(5) 0.023(7) 0.040(7) -0.011(6) 0.002(5) 0.001(6)
C17 0.022(5) 0.024(7) 0.038(7) -0.009(5) 0.002(5) -0.001(6)
C18 0.019(5) 0.020(7) 0.033(6) -0.005(5) 0.002(4) -0.005(5)
C19 0.019(4) 0.020(7) 0.033(6) -0.002(5) -0.007(4) 0.007(5)
C20 0.018(4) 0.032(7) 0.036(7) -0.004(5) -0.001(5) 0.002(6)
C21 0.024(4) 0.028(7) 0.035(7) -0.005(5) 0.001(5) 0.004(6)
C22 0.024(4) 0.030(7) 0.036(7) -0.010(5) -0.005(5) 0.004(6)
C23 0.023(4) 0.023(7) 0.038(7) -0.009(5) -0.003(5) 0.001(6)
C24 0.019(4) 0.015(6) 0.036(6) -0.006(5) -0.003(4) 0.004(5)
N1 0.032(8) 0.008(5) 0.027(7) 0.002(5) 0.000(6) 0.002(6)
N2 0.021(7) 0.009(5) 0.035(8) -0.003(5) 0.000(6) 0.009(6)
N3 0.021(7) 0.013(5) 0.037(8) 0.002(5) -0.002(6) -0.002(6)
N4 0.018(7) 0.011(5) 0.034(7) -0.004(5) -0.002(6) 0.010(6)
N5 0.019(5) 0.026(8) 0.027(7) 0.002(6) 0.007(5) -0.006(6)
N6 0.020(5) 0.021(8) 0.035(8) -0.005(6) -0.002(4) -0.006(6)
N7 0.021(5) 0.030(8) 0.032(7) -0.004(6) -0.011(4) 0.012(6)
N8 0.019(5) 0.012(8) 0.038(8) -0.006(6) -0.004(5) 0.008(6)
F2 0.077(9) 0.018(5) 0.048(9) -0.007(6) -0.023(7) 0.015(6)
F3 0.060(8) 0.020(6) 0.040(8) -0.003(6) -0.016(6) 0.002(6)
F4 0.055(8) 0.031(7) 0.045(8) 0.001(6) -0.021(6) 0.011(6)
F5 0.049(7) 0.009(5) 0.046(9) 0.005(5) -0.021(6) 0.004(5)
F8 0.058(8) 0.015(5) 0.035(8) -0.005(5) -0.010(6) 0.009(6)
F9 0.069(9) 0.019(6) 0.044(8) 0.002(6) -0.020(7) 0.008(6)
F10 0.077(9) 0.023(7) 0.031(8) -0.005(6) -0.019(6) 0.001(6)
F11 0.042(7) 0.011(4) 0.041(8) -0.001(5) -0.008(6) 0.002(5)
F14 0.020(5) 0.057(9) 0.039(9) -0.005(7) -0.002(5) -0.007(6)
F15 0.041(7) 0.047(9) 0.054(9) -0.030(7) -0.006(6) 0.003(7)
F16 0.037(6) 0.042(8) 0.043(8) -0.022(6) -0.003(6) 0.007(6)
F17 0.025(5) 0.045(8) 0.057(10) -0.016(7) -0.001(5) 0.016(6)
F20 0.021(4) 0.061(9) 0.048(9) -0.016(7) -0.001(5) 0.003(6)
F21 0.026(5) 0.046(8) 0.046(8) -0.013(6) 0.005(5) 0.006(6)
F22 0.031(6) 0.055(9) 0.050(9) -0.029(7) -0.006(6) 0.006(6)
F23 0.026(4) 0.046(8) 0.040(9) -0.016(7) -0.003(5) -0.005(6)
Te1 0.0297(8) 0.0154(9) 0.0335(11) -0.0025(8) -0.0043(7) 0.0034(7)
Te2 0.0302(8) 0.0164(9) 0.0350(12) -0.0026(8) -0.0052(7) 0.0035(7)
Te3 0.0278(8) 0.0163(8) 0.0333(12) -0.0029(7) -0.0032(7) 0.0030(7)
Te4 0.0303(8) 0.0159(8) 0.0326(12) -0.0031(7) -0.0058(7) 0.0045(7)

loop_
_atom_type_symbol
_atom_type_description
_atom_type_scat_dispersion_real
_atom_type_scat_dispersion_imag
_atom_type_scat_source
C C 0.0033 0.0016 'International Tables Vol C Tables 4.2.6.8 and 6.1.1.4'
N N 0.0061 0.0033 'International Tables Vol C Tables 4.2.6.8 and 6.1.1.4'
F F 0.0171 0.0103 'International Tables Vol C Tables 4.2.6.8 and 6.1.1.4'
Te Te -0.5308 1.6751 'International Tables Vol C Tables 4.2.6.8 and 6.1.1.4'

loop_
_geom_angle_atom_site_label_1
_geom_angle_atom_site_label_2
_geom_angle_atom_site_label_3
_geom_angle
N1 C1 C6 121(2)
N1 C1 C2 118.6(19)
C6 C1 C2 120(2)
C3 C2 F2 115(2)
C3 C2 C1 124(2)
F2 C2 C1 121(2)
F3 C3 C2 128(2)
F3 C3 C4 116(2)
C2 C3 C4 115(2)
C5 C4 F4 119(2)
C5 C4 C3 123(2)
F4 C4 C3 118(2)
C4 C5 F5 125(2)
C4 C5 C6 123(2)
F5 C5 C6 112.7(19)
N2 C6 C1 119(2)
N2 C6 C5 126(2)
C1 C6 C5 114(2)
N3 C7 C8 125(2)
N3 C7 C12 116(2)
C8 C7 C12 118(2)
C9 C8 F8 119(2)
C9 C8 C7 124(2)
F8 C8 C7 117(2)
C8 C9 F9 123(2)
C8 C9 C10 118(2)
F9 C9 C10 119(2)
F10 C10 C11 122.4(19)
F10 C10 C9 115(2)
C11 C10 C9 122(2)
F11 C11 C10 120(2)
F11 C11 C12 118(2)
C10 C11 C12 121(2)
N4 C12 C11 124(2)
N4 C12 C7 119(2)
C11 C12 C7 116(2)
N5 C13 C14 126.2(19)
N5 C13 C18 116.0(19)
C14 C13 C18 117(2)
C15 C14 F14 122(2)
C15 C14 C13 122(2)
F14 C14 C13 116(2)
C14 C15 F15 121.9(19)
C14 C15 C16 121(2)
F15 C15 C16 117(2)
C17 C16 F16 124.0(19)
C17 C16 C15 120(2)
F16 C16 C15 116(2)
C16 C17 F17 116(2)
C16 C17 C18 122(2)
F17 C17 C18 121(2)
N6 C18 C17 123.2(18)
N6 C18 C13 119(2)
C17 C18 C13 118(2)
N7 C19 C24 121(2)
N7 C19 C20 122.1(18)
C24 C19 C20 117.0(19)
C21 C20 F20 125(2)
C21 C20 C19 119.4(19)
F20 C20 C19 115.8(19)
C20 C21 F21 120.6(19)
C20 C21 C22 124(2)
F21 C21 C22 115(2)
F22 C22 C23 122.8(19)
F22 C22 C21 118(2)
C23 C22 C21 119(2)
C22 C23 F23 119(2)
C22 C23 C24 122(2)
F23 C23 C24 119(2)
N8 C24 C23 124.1(18)
N8 C24 C19 117.2(19)
C23 C24 C19 119(2)
C1 N1 Te1 104.5(13)
C6 N2 Te1 108.7(14)
C7 N3 Te2 109.6(14)
C12 N4 Te2 109.8(14)
C13 N5 Te3 111.1(13)
C18 N6 Te3 109.3(13)
C19 N7 Te4 107.2(13)
C24 N8 Te4 110.1(13)
N2 Te1 N1 86.6(7)
N4 Te2 N3 84.9(7)
N6 Te3 N5 84.2(7)
N8 Te4 N7 84.8(7)

loop_
_geom_bond_atom_site_label_1
_geom_bond_atom_site_label_2
_geom_bond_distance
C1 N1 1.39(3)
C1 C6 1.41(3)
C1 C2 1.41(3)
C2 C3 1.36(3)
C2 F2 1.38(3)
C3 F3 1.31(3)
C3 C4 1.43(3)
C4 C5 1.32(3)
C4 F4 1.36(3)
C5 F5 1.39(2)
C5 C6 1.47(3)
C6 N2 1.33(3)
C7 N3 1.35(3)
C7 C8 1.40(3)
C7 C12 1.50(3)
C8 C9 1.34(3)
C8 F8 1.37(2)
C9 F9 1.35(3)
C9 C10 1.43(3)
C10 F10 1.36(2)
C10 C11 1.38(3)
C11 F11 1.37(2)
C11 C12 1.39(3)
C12 N4 1.31(3)
C13 N5 1.29(3)
C13 C14 1.43(3)
C13 C18 1.49(3)
C14 C15 1.32(3)
C14 F14 1.37(2)
C15 F15 1.37(3)
C15 C16 1.45(3)
C16 C17 1.35(3)
C16 F16 1.35(3)
C17 F17 1.36(2)
C17 C18 1.40(3)
C18 N6 1.32(3)
C19 N7 1.30(3)
C19 C24 1.47(3)
C19 C20 1.49(3)
C20 C21 1.28(3)
C20 F20 1.34(2)
C21 F21 1.39(3)
C21 C22 1.46(3)
C22 F22 1.33(3)
C22 C23 1.34(3)
C23 F23 1.36(2)
C23 C24 1.42(3)
C24 N8 1.32(3)
N1 Te1 2.041(17)
N2 Te1 2.007(17)
N3 Te2 2.037(18)
N4 Te2 2.026(17)
N5 Te3 2.031(17)
N6 Te3 1.997(18)
N7 Te4 2.062(18)
N8 Te4 1.999(17)
